data_2017312
loop_
_publ_author_name
'Insuasty, Braulio'
'Caldfas, Yupanqui'
'Cobo, Justo'
'Glidewell, Christopher'

_publ_section_title
;
 2-{2-[2-(4-Methoxybenzoyl)ethylamino]-4-nitroanilino}ethyl acetate:
 complex sheets built from five independent hydrogen bonds
;
_journal_coeditor_code SF3112
_journal_issue 9
_journal_name_full 'Acta Crystallographica Section C'
_journal_page_first o483
_journal_page_last o486
_journal_paper_doi 10.1107/S0108270109032235
_journal_volume 65
_journal_year 2009
_chemical_formula_iupac 'C20 H23 N3 O6'
_chemical_formula_moiety 'C20 H23 N3 O6'
_chemical_formula_sum 'C20 H23 N3 O6'
_chemical_formula_weight 401.41
_chemical_name_systematic
;
2-{2-[2-(4-Methoxybenzoyl)ethylamino]-4-nitroanilino}ethyl acetate
;
_space_group_IT_number 15
_symmetry_cell_setting monoclinic
_symmetry_space_group_name_Hall '-C 2yc'
_symmetry_space_group_name_H-M 'C 1 2/c 1'
_atom_sites_solution_hydrogens geom
_atom_sites_solution_primary direct
_atom_sites_solution_secondary difmap
_cell_angle_alpha 90.00
_cell_angle_beta 111.847(2)
_cell_angle_gamma 90.00
_cell_formula_units_Z 8
_cell_length_a 34.3729(17)
_cell_length_b 8.7718(5)
_cell_length_c 13.6662(9)
_cell_measurement_reflns_used 4308
_cell_measurement_temperature 120(2)
_cell_measurement_theta_max 27.49
_cell_measurement_theta_min 2.98
_cell_volume 3824.6(4)
_computing_cell_refinement 'DIRAX/LSQ (Duisenberg <i>et al.</i>,  2000)'
_computing_data_collection 'COLLECT (Nonius, 1999)'
_computing_data_reduction 'EVALCCD (Duisenberg <i>et al.</i>,  2003)'
_computing_molecular_graphics 'PLATON (Spek, 2009)'
_computing_publication_material
;
SHELXL97 (Sheldrick, 2008) and PLATON (Spek, 2009)
;
_computing_structure_refinement 'SHELXL97 (Sheldrick, 2008)'
_computing_structure_solution 'SHELXS97 (Sheldrick, 2008)'
_diffrn_ambient_temperature 120(2)
_diffrn_detector_area_resol_mean 9.091
_diffrn_measured_fraction_theta_full 0.992
_diffrn_measured_fraction_theta_max 0.977
_diffrn_measurement_device_type 'Bruker Nonius KappaCCD'
_diffrn_measurement_method '\f and \w scans'
_diffrn_radiation_monochromator graphite
_diffrn_radiation_source 'Bruker Nonius FR591 rotating anode'
_diffrn_radiation_type 'Mo K\a'
_diffrn_radiation_wavelength 0.71073
_diffrn_reflns_av_R_equivalents 0.0863
_diffrn_reflns_av_sigmaI/netI 0.1190
_diffrn_reflns_limit_h_max 38
_diffrn_reflns_limit_h_min -44
_diffrn_reflns_limit_k_max 9
_diffrn_reflns_limit_k_min -11
_diffrn_reflns_limit_l_max 17
_diffrn_reflns_limit_l_min -16
_diffrn_reflns_number 11193
_diffrn_reflns_theta_full 25.19
_diffrn_reflns_theta_max 27.49
_diffrn_reflns_theta_min 2.98
_diffrn_standards_decay_% 0
_diffrn_standards_number 0
_exptl_absorpt_coefficient_mu 0.104
_exptl_absorpt_correction_T_max 0.981
_exptl_absorpt_correction_T_min 0.928
_exptl_absorpt_correction_type multi-scan
_exptl_absorpt_process_details '(SADABS; Sheldrick, 2003)'
_exptl_crystal_colour colourless
_exptl_crystal_density_diffrn 1.394
_exptl_crystal_density_method 'not measured'
_exptl_crystal_description block
_exptl_crystal_F_000 1696
_exptl_crystal_size_max 0.31
_exptl_crystal_size_mid 0.24
_exptl_crystal_size_min 0.18
_refine_diff_density_max 0.299
_refine_diff_density_min -0.332
_refine_ls_extinction_method none
_refine_ls_goodness_of_fit_ref 1.000
_refine_ls_hydrogen_treatment mixed
_refine_ls_matrix_type full
_refine_ls_number_parameters 270
_refine_ls_number_reflns 4308
_refine_ls_number_restraints 0
_refine_ls_restrained_S_all 1.000
_refine_ls_R_factor_all 0.1475
_refine_ls_R_factor_gt 0.0620
_refine_ls_shift/su_max 0.001
_refine_ls_shift/su_mean 0.000
_refine_ls_structure_factor_coef Fsqd
_refine_ls_weighting_details 'w=1/[\s^2^(Fo^2^)+(0.0718P)^2^+0.0000P] where P=(Fo^2^+2Fc^2^)/3'
_refine_ls_weighting_scheme calc
_refine_ls_wR_factor_gt 0.1297
_refine_ls_wR_factor_ref 0.1603
_reflns_number_gt 2277
_reflns_number_total 4308
_reflns_threshold_expression I>2\s(I)
_cod_data_source_file sf3112.cif
_cod_data_source_block I
_cod_original_sg_symbol_H-M 'C 2/c'
_cod_database_code 2017312
_cod_database_fobs_code 2017312

loop_
_symmetry_equiv_pos_as_xyz
'x, y, z'
'-x, y, -z+1/2'
'x+1/2, y+1/2, z'
'-x+1/2, y+1/2, -z+1/2'
'-x, -y, -z'
'x, -y, z-1/2'
'-x+1/2, -y+1/2, -z'
'x+1/2, -y+1/2, z-1/2'

loop_
_atom_site_type_symbol
_atom_site_label
_atom_site_fract_x
_atom_site_fract_y
_atom_site_fract_z
_atom_site_U_iso_or_equiv
_atom_site_adp_type
_atom_site_calc_flag
_atom_site_refinement_flags
_atom_site_occupancy
_atom_site_disorder_assembly
_atom_site_disorder_group
C C1 0.39925(7) 0.6292(3) 0.07222(18) 0.0207(6) Uani d . 1 . .
C C2 0.44539(7) 0.6517(3) 0.10322(19) 0.0206(5) Uani d . 1 . .
H H2A 0.4569 0.7014 0.1732 0.025 Uiso calc R 1 . .
H H2B 0.4506 0.7201 0.0517 0.025 Uiso calc R 1 . .
C C3 0.46773(7) 0.5025(3) 0.10757(19) 0.0197(6) Uani d . 1 . .
H H3A 0.4635 0.4353 0.1609 0.024 Uiso calc R 1 . .
H H3B 0.4558 0.4511 0.0383 0.024 Uiso calc R 1 . .
O O1 0.38381(5) 0.50220(18) 0.05695(15) 0.0306(5) Uani d . 1 . .
C C11 0.37250(8) 0.7666(2) 0.05992(19) 0.0203(5) Uani d . 1 . .
C C12 0.32922(8) 0.7487(3) 0.0259(2) 0.0259(6) Uani d . 1 . .
H H12 0.3175 0.6493 0.0121 0.031 Uiso calc R 1 . .
C C13 0.30337(8) 0.8715(3) 0.0121(2) 0.0270(6) Uani d . 1 . .
H H13 0.2739 0.8571 -0.0113 0.032 Uiso calc R 1 . .
C C14 0.32010(8) 1.0178(3) 0.03217(19) 0.0234(6) Uani d . 1 . .
C C15 0.36314(8) 1.0390(3) 0.06675(19) 0.0223(6) Uani d . 1 . .
H H15 0.3748 1.1385 0.0816 0.027 Uiso calc R 1 . .
C C16 0.38883(8) 0.9136(3) 0.07934(19) 0.0232(6) Uani d . 1 . .
H H16 0.4183 0.9279 0.1017 0.028 Uiso calc R 1 . .
O O14 0.29174(5) 1.13241(18) 0.01432(14) 0.0314(5) Uani d . 1 . .
C C17 0.30757(8) 1.2842(3) 0.0360(2) 0.0350(7) Uani d . 1 . .
H H17A 0.3267 1.2917 0.1098 0.052 Uiso calc R 1 . .
H H17B 0.2842 1.3554 0.0230 0.052 Uiso calc R 1 . .
H H17C 0.3227 1.3098 -0.0100 0.052 Uiso calc R 1 . .
N N31 0.51222(6) 0.5278(2) 0.13441(16) 0.0192(5) Uani d . 1 . .
H H31 0.5184(8) 0.603(3) 0.1106(19) 0.023 Uiso d . 1 . .
C C31 0.53793(7) 0.4028(2) 0.14179(17) 0.0172(5) Uani d . 1 . .
C C32 0.58141(7) 0.4245(2) 0.16573(18) 0.0169(5) Uani d . 1 . .
C C33 0.60708(8) 0.2976(3) 0.17581(19) 0.0221(6) Uani d . 1 . .
H H33 0.6361 0.3121 0.1904 0.027 Uiso calc R 1 . .
C C34 0.59121(8) 0.1519(3) 0.16506(19) 0.0237(6) Uani d . 1 . .
H H34 0.6090 0.0663 0.1723 0.028 Uiso calc R 1 . .
C C35 0.54920(8) 0.1323(2) 0.14366(19) 0.0210(6) Uani d . 1 . .
C C36 0.52242(8) 0.2559(2) 0.13165(18) 0.0205(6) Uani d . 1 . .
H H36 0.4934 0.2393 0.1165 0.025 Uiso calc R 1 . .
N N21 0.59710(6) 0.5697(2) 0.17618(16) 0.0214(5) Uani d . 1 . .
H H21 0.5814(8) 0.644(3) 0.1785(18) 0.026 Uiso d . 1 . .
C C22 0.64093(7) 0.5996(2) 0.2013(2) 0.0225(6) Uani d . 1 . .
H H22A 0.6503 0.5465 0.1501 0.027 Uiso calc R 1 . .
H H22B 0.6574 0.5594 0.2725 0.027 Uiso calc R 1 . .
C C23 0.64880(7) 0.7683(3) 0.1984(2) 0.0225(6) Uani d . 1 . .
H H23A 0.6325 0.8109 0.1278 0.027 Uiso calc R 1 . .
H H23B 0.6409 0.8229 0.2516 0.027 Uiso calc R 1 . .
O O24 0.69300(5) 0.78192(17) 0.22183(13) 0.0255(4) Uani d . 1 . .
C C25 0.70827(8) 0.9251(3) 0.23526(19) 0.0245(6) Uani d . 1 . .
O O25 0.68710(6) 1.03572(19) 0.22861(15) 0.0337(5) Uani d . 1 . .
C C26 0.75417(8) 0.9257(3) 0.2580(2) 0.0365(7) Uani d . 1 . .
H H26A 0.7663 1.0226 0.2911 0.055 Uiso calc R 1 . .
H H26B 0.7589 0.9134 0.1920 0.055 Uiso calc R 1 . .
H H26C 0.7675 0.8414 0.3058 0.055 Uiso calc R 1 . .
N N51 0.53187(7) -0.0186(2) 0.13245(17) 0.0296(6) Uani d . 1 . .
O O51 0.55510(6) -0.12968(19) 0.14112(16) 0.0401(5) Uani d . 1 . .
O O52 0.49434(6) -0.03361(19) 0.11417(17) 0.0423(6) Uani d . 1 . .

loop_
_atom_site_aniso_label
_atom_site_aniso_U_11
_atom_site_aniso_U_22
_atom_site_aniso_U_33
_atom_site_aniso_U_12
_atom_site_aniso_U_13
_atom_site_aniso_U_23
C1 0.0166(14) 0.0250(14) 0.0226(14) -0.0019(11) 0.0096(11) -0.0006(10)
C2 0.0210(14) 0.0165(11) 0.0272(14) 0.0009(10) 0.0122(11) -0.0004(11)
C3 0.0158(15) 0.0216(12) 0.0222(13) -0.0015(10) 0.0077(11) 0.0007(10)
O1 0.0254(11) 0.0212(10) 0.0467(12) -0.0052(8) 0.0152(9) -0.0021(8)
C11 0.0170(14) 0.0230(12) 0.0224(13) -0.0010(10) 0.0093(11) -0.0021(10)
C12 0.0224(16) 0.0248(13) 0.0316(15) -0.0027(11) 0.0113(13) 0.0026(11)
C13 0.0153(14) 0.0298(15) 0.0364(16) 0.0000(11) 0.0103(12) 0.0028(12)
C14 0.0185(14) 0.0274(13) 0.0255(15) 0.0068(11) 0.0096(12) 0.0024(11)
C15 0.0207(15) 0.0210(12) 0.0265(14) -0.0007(10) 0.0101(12) -0.0008(11)
C16 0.0168(14) 0.0272(13) 0.0274(14) -0.0003(11) 0.0101(11) -0.0027(11)
O14 0.0170(10) 0.0249(9) 0.0498(12) 0.0035(8) 0.0095(9) 0.0021(8)
C17 0.0221(16) 0.0269(15) 0.0527(19) 0.0031(11) 0.0102(14) -0.0036(13)
N31 0.0152(12) 0.0152(10) 0.0276(12) 0.0003(8) 0.0086(9) 0.0023(9)
C31 0.0173(14) 0.0183(12) 0.0176(13) 0.0014(10) 0.0082(11) 0.0009(10)
C32 0.0179(14) 0.0164(12) 0.0165(13) -0.0014(10) 0.0063(11) -0.0004(10)
C33 0.0166(14) 0.0202(13) 0.0271(14) 0.0012(10) 0.0052(11) 0.0019(11)
C34 0.0221(15) 0.0207(13) 0.0273(14) 0.0043(11) 0.0080(11) 0.0019(11)
C35 0.0209(14) 0.0135(12) 0.0284(14) -0.0004(10) 0.0088(11) 0.0012(10)
C36 0.0161(13) 0.0204(12) 0.0247(14) 0.0006(10) 0.0074(11) 0.0009(10)
N21 0.0165(13) 0.0154(11) 0.0327(13) -0.0013(8) 0.0097(10) -0.0010(9)
C22 0.0164(14) 0.0194(12) 0.0315(15) 0.0006(10) 0.0086(11) 0.0004(11)
C23 0.0139(14) 0.0226(13) 0.0313(14) -0.0017(10) 0.0087(11) 0.0004(11)
O24 0.0178(10) 0.0210(9) 0.0391(11) -0.0028(7) 0.0121(8) -0.0019(8)
C25 0.0243(16) 0.0233(14) 0.0245(14) -0.0065(12) 0.0072(12) -0.0004(11)
O25 0.0297(12) 0.0222(10) 0.0498(13) -0.0028(8) 0.0154(10) -0.0018(8)
C26 0.0224(17) 0.0335(15) 0.0500(19) -0.0060(12) 0.0094(14) 0.0042(13)
N51 0.0295(15) 0.0175(11) 0.0393(14) -0.0025(10) 0.0100(11) -0.0005(10)
O51 0.0300(12) 0.0166(9) 0.0674(14) 0.0042(8) 0.0108(10) 0.0023(9)
O52 0.0273(13) 0.0246(10) 0.0767(16) -0.0073(9) 0.0211(11) -0.0037(10)

loop_
_atom_type_symbol
_atom_type_description
_atom_type_scat_dispersion_real
_atom_type_scat_dispersion_imag
_atom_type_scat_source
C C 0.0033 0.0016 'International Tables Vol C Tables 4.2.6.8 and 6.1.1.4'
H H 0.0000 0.0000 'International Tables Vol C Tables 4.2.6.8 and 6.1.1.4'
N N 0.0061 0.0033 'International Tables Vol C Tables 4.2.6.8 and 6.1.1.4'
O O 0.0106 0.0060 'International Tables Vol C Tables 4.2.6.8 and 6.1.1.4'

loop_
_geom_angle_atom_site_label_1
_geom_angle_atom_site_label_2
_geom_angle_atom_site_label_3
_geom_angle_site_symmetry_1
_geom_angle_site_symmetry_3
_geom_angle
_geom_angle_publ_flag
O1 C1 C11 . . 120.7(2) ?
O1 C1 C2 . . 121.2(2) ?
C11 C1 C2 . . 118.13(19) ?
C1 C2 C3 . . 111.60(19) ?
C1 C2 H2A . . 109.3 ?
C3 C2 H2A . . 109.3 ?
C1 C2 H2B . . 109.3 ?
C3 C2 H2B . . 109.3 ?
H2A C2 H2B . . 108.0 ?
N31 C3 C2 . . 110.56(19) ?
N31 C3 H3A . . 109.5 ?
C2 C3 H3A . . 109.5 ?
N31 C3 H3B . . 109.5 ?
C2 C3 H3B . . 109.5 ?
H3A C3 H3B . . 108.1 ?
C16 C11 C12 . . 118.2(2) ?
C16 C11 C1 . . 122.7(2) ?
C12 C11 C1 . . 119.0(2) ?
C13 C12 C11 . . 121.1(2) ?
C13 C12 H12 . . 119.4 ?
C11 C12 H12 . . 119.4 ?
C12 C13 C14 . . 120.1(2) ?
C12 C13 H13 . . 120.0 ?
C14 C13 H13 . . 120.0 ?
O14 C14 C15 . . 124.4(2) ?
O14 C14 C13 . . 115.5(2) ?
C15 C14 C13 . . 120.0(2) ?
C16 C15 C14 . . 119.1(2) ?
C16 C15 H15 . . 120.4 ?
C14 C15 H15 . . 120.4 ?
C15 C16 C11 . . 121.4(2) ?
C15 C16 H16 . . 119.3 ?
C11 C16 H16 . . 119.3 ?
C14 O14 C17 . . 117.43(19) ?
O14 C17 H17A . . 109.5 ?
O14 C17 H17B . . 109.5 ?
H17A C17 H17B . . 109.5 ?
O14 C17 H17C . . 109.5 ?
H17A C17 H17C . . 109.5 ?
H17B C17 H17C . . 109.5 ?
C31 N31 C3 . . 118.74(18) ?
C31 N31 H31 . . 115.1(18) ?
C3 N31 H31 . . 115.9(18) ?
C36 C31 N31 . . 121.2(2) ?
C36 C31 C32 . . 118.8(2) ?
N31 C31 C32 . . 119.91(19) ?
N21 C32 C33 . . 121.4(2) ?
N21 C32 C31 . . 119.25(19) ?
C33 C32 C31 . . 119.3(2) ?
C34 C33 C32 . . 121.3(2) ?
C34 C33 H33 . . 119.3 ?
C32 C33 H33 . . 119.3 ?
C35 C34 C33 . . 118.9(2) ?
C35 C34 H34 . . 120.6 ?
C33 C34 H34 . . 120.6 ?
C34 C35 C36 . . 121.6(2) ?
C34 C35 N51 . . 120.0(2) ?
C36 C35 N51 . . 118.4(2) ?
C31 C36 C35 . . 120.1(2) ?
C31 C36 H36 . . 120.0 ?
C35 C36 H36 . . 120.0 ?
C32 N21 C22 . . 122.1(2) ?
C32 N21 H21 . . 118.8(17) ?
C22 N21 H21 . . 118.2(17) ?
N21 C22 C23 . . 110.77(19) ?
N21 C22 H22A . . 109.5 ?
C23 C22 H22A . . 109.5 ?
N21 C22 H22B . . 109.5 ?
C23 C22 H22B . . 109.5 ?
H22A C22 H22B . . 108.1 ?
O24 C23 C22 . . 105.12(18) ?
O24 C23 H23A . . 110.7 ?
C22 C23 H23A . . 110.7 ?
O24 C23 H23B . . 110.7 ?
C22 C23 H23B . . 110.7 ?
H23A C23 H23B . . 108.8 ?
C25 O24 C23 . . 115.71(18) ?
O25 C25 O24 . . 123.4(2) ?
O25 C25 C26 . . 125.5(2) ?
O24 C25 C26 . . 111.1(2) ?
C25 C26 H26A . . 109.5 ?
C25 C26 H26B . . 109.5 ?
H26A C26 H26B . . 109.5 ?
C25 C26 H26C . . 109.5 ?
H26A C26 H26C . . 109.5 ?
H26B C26 H26C . . 109.5 ?
O52 N51 O51 . . 121.86(19) ?
O52 N51 C35 . . 118.9(2) ?
O51 N51 C35 . . 119.2(2) ?

loop_
_geom_bond_atom_site_label_1
_geom_bond_atom_site_label_2
_geom_bond_site_symmetry_2
_geom_bond_distance
_geom_bond_publ_flag
C1 O1 . 1.218(3) ?
C1 C11 . 1.487(3) ?
C1 C2 . 1.495(3) ?
C2 C3 . 1.507(3) ?
C2 H2A . 0.9900 ?
C2 H2B . 0.9900 ?
C3 N31 . 1.451(3) ?
C3 H3A . 0.9900 ?
C3 H3B . 0.9900 ?
C11 C16 . 1.392(3) ?
C11 C12 . 1.393(3) ?
C12 C13 . 1.364(3) ?
C12 H12 . 0.9500 ?
C13 C14 . 1.392(3) ?
C13 H13 . 0.9500 ?
C14 O14 . 1.357(3) ?
C14 C15 . 1.388(3) ?
C15 C16 . 1.381(3) ?
C15 H15 . 0.9500 ?
C16 H16 . 0.9500 ?
O14 C17 . 1.427(3) ?
C17 H17A . 0.9800 ?
C17 H17B . 0.9800 ?
C17 H17C . 0.9800 ?
N31 H31 . 0.80(2) ?
C31 C32 . 1.419(3) y
C32 C33 . 1.395(3) y
C33 C34 . 1.376(3) y
C34 C35 . 1.373(3) y
C35 C36 . 1.392(3) y
C36 C31 . 1.382(3) y
C31 N31 . 1.388(3) y
C32 N21 . 1.370(3) y
C33 H33 . 0.9500 ?
C34 H34 . 0.9500 ?
C35 N51 . 1.437(3) y
C36 H36 . 0.9500 ?
N21 C22 . 1.439(3) ?
N21 H21 . 0.85(3) ?
C22 C23 . 1.508(3) ?
C22 H22A . 0.9900 ?
C22 H22B . 0.9900 ?
C23 O24 . 1.436(3) ?
C23 H23A . 0.9900 ?
C23 H23B . 0.9900 ?
O24 C25 . 1.347(3) ?
C25 O25 . 1.196(3) ?
C25 C26 . 1.490(4) ?
C26 H26A . 0.9800 ?
C26 H26B . 0.9800 ?
C26 H26C . 0.9800 ?
N51 O51 . 1.237(3) y
N51 O52 . 1.226(3) y

loop_
_geom_hbond_atom_site_label_D
_geom_hbond_atom_site_label_H
_geom_hbond_atom_site_label_A
_geom_hbond_site_symmetry_A
_geom_hbond_distance_DH
_geom_hbond_distance_HA
_geom_hbond_distance_DA
_geom_hbond_angle_DHA
_geom_hbond_publ_flag
N21 H21 O51 1_565 0.85(3) 2.16(3) 2.959(3) 155(2) y
C16 H16 O52 1_565 0.95 2.58 3.508(4) 166 y
C34 H34 O25 1_545 0.95 2.52 3.244(4) 133 y
C2 H2B Cg2 5_665 0.99 2.66 3.455(3) 138 y
C23 H23B Cg1 2_655 0.99 2.70 3.602(3) 151 y

loop_
_geom_torsion_atom_site_label_1
_geom_torsion_atom_site_label_2
_geom_torsion_atom_site_label_3
_geom_torsion_atom_site_label_4
_geom_torsion_site_symmetry_1
_geom_torsion_site_symmetry_2
_geom_torsion_site_symmetry_3
_geom_torsion_site_symmetry_4
_geom_torsion
_geom_torsion_publ_flag
O1 C1 C2 C3 . . . . 2.3(3) ?
C12 C11 C1 C2 . . . . 176.8(2) y
C11 C1 C2 C3 . . . . -177.4(2) y
C1 C2 C3 N31 . . . . 178.13(18) y
O1 C1 C11 C16 . . . . 178.2(2) ?
C2 C1 C11 C16 . . . . -2.1(3) ?
O1 C1 C11 C12 . . . . -3.0(3) y
C16 C11 C12 C13 . . . . -0.2(4) ?
C1 C11 C12 C13 . . . . -179.1(2) ?
C11 C12 C13 C14 . . . . -0.1(4) ?
C12 C13 C14 O14 . . . . 178.9(2) ?
C12 C13 C14 C15 . . . . -0.3(4) ?
O14 C14 C15 C16 . . . . -178.2(2) ?
C13 C14 C15 C16 . . . . 0.9(4) ?
C14 C15 C16 C11 . . . . -1.2(4) ?
C12 C11 C16 C15 . . . . 0.8(4) ?
C1 C11 C16 C15 . . . . 179.7(2) ?
C2 C3 N31 C31 . . . . -179.82(19) y
C3 N31 C31 C36 . . . . -4.7(3) ?
C3 N31 C31 C32 . . . . 178.7(2) y
C13 C14 O14 C17 . . . . 178.8(2) y
C15 C14 O14 C17 . . . . -2.1(3) y
C36 C31 C32 N21 . . . . -179.8(2) ?
N31 C31 C32 N21 . . . . -3.2(3) ?
C36 C31 C32 C33 . . . . 1.6(3) ?
N31 C31 C32 C33 . . . . 178.2(2) ?
N21 C32 C33 C34 . . . . -179.9(2) ?
C31 C32 C33 C34 . . . . -1.3(3) ?
C32 C33 C34 C35 . . . . 0.2(4) ?
C33 C34 C35 C36 . . . . 0.6(4) ?
C33 C34 C35 N51 . . . . -179.8(2) ?
N31 C31 C36 C35 . . . . -177.4(2) ?
C32 C31 C36 C35 . . . . -0.8(3) ?
C34 C35 C36 C31 . . . . -0.4(4) ?
N51 C35 C36 C31 . . . . -180.0(2) ?
C33 C32 N21 C22 . . . . -2.0(3) ?
C31 C32 N21 C22 . . . . 179.4(2) y
C32 N21 C22 C23 . . . . 174.9(2) y
N21 C22 C23 O24 . . . . -178.53(18) y
C22 C23 O24 C25 . . . . -172.8(2) y
C23 O24 C25 O25 . . . . 0.1(4) y
C23 O24 C25 C26 . . . . -179.4(2) y
C34 C35 N51 O51 . . . . -0.8(3) y
C34 C35 N51 O52 . . . . 179.4(2) y
C36 C35 N51 O52 . . . . -1.0(3) ?
C36 C35 N51 O51 . . . . 178.8(2) ?

loop_
_cod_related_entry_id
_cod_related_entry_database
_cod_related_entry_code
1 ChemSpider 24726511
